data_4313752
loop_
_publ_author_name
'Umakoshi, Keisuke'
'Yamauchi, Yoko'
'Nakamiya, Keiko'
'Kojima, Takashi'
'Yamasaki, Mikio'
'Kawano, Hiroyuki'
'Onishi, Masayoshi'

_publ_section_title
;
 Pyrazolato-Bridged Polynuclear Palladium and Platinum Complexes.
 Synthesis, Structure, and Reactivity
;
_journal_coden_ASTM INOCAJ
_journal_issue 12
_journal_name_full 'Inorganic Chemistry'
_journal_page_first 3907
_journal_page_last 3916
_journal_paper_doi 10.1021/ic026196g
_journal_volume 42
_journal_year 2003
_chemical_formula_moiety 'C42 H68 N12 Pd2 '
_chemical_formula_sum 'C42 H68 N12 Pd2'
_chemical_formula_weight 953.88
_space_group_IT_number 14
_symmetry_cell_setting monoclinic
_symmetry_Int_Tables_number 14
_symmetry_space_group_name_Hall '-P 2yab'
_symmetry_space_group_name_H-M 'P 1 21/a 1'
_cell_angle_alpha 90
_cell_angle_beta 108.5263(5)
_cell_angle_gamma 90
_cell_formula_units_Z 4
_cell_length_a 13.262(1)
_cell_length_b 21.008(2)
_cell_length_c 18.5598(4)
_cell_measurement_reflns_used 17252
_cell_measurement_temperature 297.2
_cell_measurement_theta_max 27.5
_cell_measurement_theta_min 3.1
_cell_volume 4902.9(6)
_computing_cell_refinement D*TREK
_computing_data_collection D*TREK
_computing_data_reduction 'teXsan Ver. 1.11'
_computing_publication_material 'teXsan Ver. 1.11'
_computing_structure_refinement 'teXsan Ver. 1.10'
_computing_structure_solution SIR92
_diffrn_measured_fraction_theta_full 0.9811
_diffrn_measured_fraction_theta_max 0.9811
_diffrn_measurement_device_type 'Quantum CCD/Rigaku AFC7'
_diffrn_measurement_method \w
_diffrn_radiation_type 'Mo K\a'
_diffrn_radiation_wavelength 0.7107
_diffrn_reflns_av_R_equivalents 0.031
_diffrn_reflns_limit_h_max 17
_diffrn_reflns_limit_h_min -17
_diffrn_reflns_limit_k_max 26
_diffrn_reflns_limit_k_min -26
_diffrn_reflns_limit_l_max 23
_diffrn_reflns_limit_l_min -19
_diffrn_reflns_number 42578
_diffrn_reflns_theta_full 27.48
_diffrn_reflns_theta_max 27.48
_exptl_absorpt_coefficient_mu 0.774
_exptl_absorpt_correction_T_max 0.890
_exptl_absorpt_correction_T_min 0.706
_exptl_absorpt_correction_type multi-scan
_exptl_absorpt_process_details '(Jacobson, 1998)'
_exptl_crystal_colour 'pale yellow'
_exptl_crystal_density_diffrn 1.292
_exptl_crystal_density_method 'not measured'
_exptl_crystal_description prism
_exptl_crystal_size_max 0.450
_exptl_crystal_size_mid 0.250
_exptl_crystal_size_min 0.150
_refine_diff_density_max 0.63
_refine_diff_density_min -0.45
_refine_ls_extinction_method none
_refine_ls_goodness_of_fit_ref 1.020
_refine_ls_hydrogen_treatment 'H atoms riding with U(H) = 1.2Ueq(C)'
_refine_ls_number_parameters 505
_refine_ls_number_reflns 11031
_refine_ls_R_factor_gt 0.0357
_refine_ls_shift/su_max 0.0026
_refine_ls_structure_factor_coef Fsqd
_refine_ls_weighting_details 'w = 1/[\s^2^(Fo^2^) + (0.03900(Max(Fo^2^,0) + 2Fc^2^)/3)^2^]'
_refine_ls_weighting_scheme calc
_refine_ls_wR_factor_ref 0.0888
_reflns_number_gt 7962
_reflns_number_total 11031
_reflns_threshold_expression F^2^>2.0\s(F^2^)
_cod_data_source_file ic026196g_6.cif
_cod_data_source_block Pd2(Bupz)4(BupzH)2
_cod_original_formula_sum 'C42 H68 N12 Pd2 '
_cod_database_code 4313752

loop_
_symmetry_equiv_pos_as_xyz
x,y,z
1/2-x,1/2+y,-z
-x,-y,-z
1/2+x,1/2-y,z

loop_
_atom_site_label
_atom_site_type_symbol
_atom_site_fract_x
_atom_site_fract_y
_atom_site_fract_z
_atom_site_U_iso_or_equiv
_atom_site_adp_type
_atom_site_occupancy
_atom_site_calc_flag
_atom_site_refinement_flags
_atom_site_disorder_assembly
_atom_site_disorder_group
Pd1 Pd 0.43287(2) 0.06310(1) 0.75428(1) 0.03584(6) Uani 1.00 d . . .
Pd2 Pd 0.20010(2) 0.00766(1) 0.67973(1) 0.03788(6) Uani 1.00 d . . .
N11 N 0.2298(2) 0.0958(1) 0.6481(1) 0.0441(7) Uani 1.00 d . . .
N12 N 0.3348(2) 0.1122(1) 0.6668(1) 0.0412(6) Uani 1.00 d . . .
N21 N 0.4148(2) -0.0084(1) 0.6788(1) 0.0395(6) Uani 1.00 d . . .
N22 N 0.3128(2) -0.0218(1) 0.6357(1) 0.0402(6) Uani 1.00 d . . .
N31 N 0.5341(2) 0.0103(1) 0.8372(1) 0.0430(7) Uani 1.00 d . . .
N32 N 0.5937(2) 0.0349(1) 0.9044(1) 0.0450(7) Uani 1.00 d . . .
N41 N 0.4334(2) 0.1374(1) 0.8234(2) 0.0524(8) Uani 1.00 d . . .
N42 N 0.5161(2) 0.1537(1) 0.8848(2) 0.0560(8) Uani 1.00 d . . .
N51 N 0.1853(2) -0.0817(1) 0.7141(2) 0.0519(8) Uani 1.00 d . . .
N52 N 0.0899(2) -0.1092(1) 0.7070(2) 0.0624(9) Uani 1.00 d . . .
N61 N 0.0853(2) 0.0412(1) 0.7210(1) 0.0456(7) Uani 1.00 d . . .
N62 N 0.0136(2) 0.0026(1) 0.7367(2) 0.0560(8) Uani 1.00 d . . .
C13 C 0.3448(3) 0.1609(1) 0.6227(2) 0.0537(10) Uani 1.00 d . . .
C14 C 0.2441(3) 0.1768(2) 0.5763(3) 0.076(1) Uani 1.00 d . . .
C15 C 0.1755(3) 0.1346(2) 0.5928(2) 0.066(1) Uani 1.00 d . . .
C16 C 0.4498(3) 0.1902(2) 0.6245(3) 0.071(1) Uani 1.00 d . . .
C17 C 0.5408(5) 0.1464(3) 0.6505(6) 0.174(3) Uani 1.00 d . . .
C18 C 0.4424(6) 0.2114(5) 0.5454(5) 0.187(4) Uani 1.00 d . . .
C19 C 0.4686(8) 0.2469(4) 0.6710(7) 0.233(5) Uani 1.00 d . . .
C23 C 0.3145(3) -0.0528(2) 0.5726(2) 0.0507(9) Uani 1.00 d . . .
C24 C 0.4200(3) -0.0599(2) 0.5766(2) 0.064(1) Uani 1.00 d . . .
C25 C 0.4788(2) -0.0312(2) 0.6425(2) 0.0558(10) Uani 1.00 d . . .
C26 C 0.2158(3) -0.0718(2) 0.5091(2) 0.076(1) Uani 1.00 d . . .
C27 C 0.1476(6) -0.0134(4) 0.4795(4) 0.170(3) Uani 1.00 d . . .
C28 C 0.2469(4) -0.1001(3) 0.4447(3) 0.110(2) Uani 1.00 d . . .
C29 C 0.1494(6) -0.1197(4) 0.5354(4) 0.162(3) Uani 1.00 d . . .
C33 C 0.6533(2) -0.0104(2) 0.9490(2) 0.0509(9) Uani 1.00 d . . .
C34 C 0.6310(3) -0.0662(2) 0.9091(2) 0.062(1) Uani 1.00 d . . .
C35 C 0.5566(3) -0.0513(2) 0.8398(2) 0.0548(9) Uani 1.00 d . . .
C36 C 0.7235(3) 0.0029(2) 1.0294(2) 0.065(1) Uani 1.00 d . . .
C37 C 0.7896(4) 0.0628(3) 1.0313(3) 0.106(2) Uani 1.00 d . . .
C38 C 0.6555(4) 0.0113(3) 1.0791(3) 0.108(2) Uani 1.00 d . . .
C39 C 0.7995(5) -0.0519(3) 1.0574(3) 0.120(2) Uani 1.00 d . . .
C43 C 0.4892(3) 0.2088(2) 0.9117(2) 0.066(1) Uani 1.00 d . . .
C44 C 0.3895(4) 0.2274(2) 0.8666(3) 0.081(1) Uani 1.00 d . . .
C45 C 0.3569(3) 0.1816(2) 0.8115(3) 0.076(1) Uani 1.00 d . . .
C46 C 0.5644(4) 0.2412(2) 0.9811(3) 0.087(2) Uani 1.00 d . . .
C47 C 0.6726(5) 0.2492(4) 0.9719(4) 0.147(3) Uani 1.00 d . . .
C48 C 0.5723(7) 0.2013(3) 1.0512(3) 0.145(3) Uani 1.00 d . . .
C49 C 0.5219(6) 0.3074(3) 0.9906(4) 0.137(3) Uani 1.00 d . . .
C53 C 0.1091(4) -0.1719(2) 0.7207(2) 0.073(1) Uani 1.00 d . . .
C54 C 0.2155(4) -0.1832(2) 0.7382(3) 0.090(2) Uani 1.00 d . . .
C55 C 0.2603(3) -0.1262(2) 0.7325(3) 0.078(1) Uani 1.00 d . . .
C56 C 0.0188(5) -0.2180(3) 0.7147(4) 0.109(2) Uani 1.00 d . . .
C57 C -0.008(1) -0.2144(7) 0.7850(6) 0.301(7) Uani 1.00 d . . .
C58 C -0.0730(7) -0.2051(5) 0.6508(6) 0.242(5) Uani 1.00 d . . .
C59 C 0.0572(9) -0.2844(4) 0.711(1) 0.339(8) Uani 1.00 d . . .
C63 C -0.0524(3) 0.0375(2) 0.7631(2) 0.066(1) Uani 1.00 d . . .
C64 C -0.0213(3) 0.0994(2) 0.7650(2) 0.072(1) Uani 1.00 d . . .
C65 C 0.0659(3) 0.0992(2) 0.7385(2) 0.061(1) Uani 1.00 d . . .
C66 C -0.1402(3) 0.0075(3) 0.7875(3) 0.089(2) Uani 1.00 d . . .
C67 C -0.2150(5) 0.0581(4) 0.7973(5) 0.169(4) Uani 1.00 d . . .
C68 C -0.0930(4) -0.0277(4) 0.8605(4) 0.138(3) Uani 1.00 d . . .
C69 C -0.2048(4) -0.0377(4) 0.7259(4) 0.145(3) Uani 1.00 d . . .
H14 H 0.2263 0.2112 0.5405 0.0908 Uiso 1.00 calc . . .
H15 H 0.0999 0.1334 0.5689 0.0792 Uiso 1.00 calc . . .
H17a H 0.5510 0.1309 0.6993 0.1916 Uiso 1.00 calc . . .
H17b H 0.5247 0.1080 0.6159 0.1916 Uiso 1.00 calc . . .
H17c H 0.6032 0.1640 0.6453 0.1916 Uiso 1.00 calc . . .
H18a H 0.5055 0.2275 0.5408 0.2029 Uiso 1.00 calc . . .
H18b H 0.4274 0.1714 0.5107 0.2029 Uiso 1.00 calc . . .
H18c H 0.3841 0.2379 0.5224 0.2029 Uiso 1.00 calc . . .
H19a H 0.4674 0.2392 0.7203 0.2319 Uiso 1.00 calc . . .
H19b H 0.5324 0.2677 0.6718 0.2319 Uiso 1.00 calc . . .
H19c H 0.4104 0.2782 0.6478 0.2319 Uiso 1.00 calc . . .
H24 H 0.4459 -0.0813 0.5404 0.0767 Uiso 1.00 calc . . .
H25 H 0.5549 -0.0281 0.6602 0.0679 Uiso 1.00 calc . . .
H27a H 0.1874 0.0186 0.4623 0.1840 Uiso 1.00 calc . . .
H27b H 0.0858 -0.0233 0.4378 0.1840 Uiso 1.00 calc . . .
H27c H 0.1246 0.0062 0.5186 0.1840 Uiso 1.00 calc . . .
H28a H 0.1873 -0.1129 0.4036 0.1308 Uiso 1.00 calc . . .
H28b H 0.2871 -0.0695 0.4256 0.1308 Uiso 1.00 calc . . .
H28c H 0.2926 -0.1364 0.4620 0.1308 Uiso 1.00 calc . . .
H29a H 0.1253 -0.1009 0.5750 0.1869 Uiso 1.00 calc . . .
H29b H 0.0863 -0.1304 0.4942 0.1869 Uiso 1.00 calc . . .
H29c H 0.1880 -0.1565 0.5543 0.1869 Uiso 1.00 calc . . .
H32 H 0.5794 0.0817 0.9116 0.0636 Uiso 1.00 calc . . .
H34 H 0.6623 -0.1075 0.9258 0.0746 Uiso 1.00 calc . . .
H35 H 0.5261 -0.0812 0.7993 0.0670 Uiso 1.00 calc . . .
H37a H 0.8325 0.0728 1.0829 0.1249 Uiso 1.00 calc . . .
H37b H 0.8336 0.0595 1.0009 0.1249 Uiso 1.00 calc . . .
H37c H 0.7427 0.0997 1.0139 0.1249 Uiso 1.00 calc . . .
H38a H 0.6961 0.0198 1.1297 0.1310 Uiso 1.00 calc . . .
H38b H 0.6059 0.0461 1.0606 0.1310 Uiso 1.00 calc . . .
H38c H 0.6133 -0.0264 1.0776 0.1310 Uiso 1.00 calc . . .
H39a H 0.7595 -0.0914 1.0567 0.1443 Uiso 1.00 calc . . .
H39b H 0.8426 -0.0592 1.0257 0.1443 Uiso 1.00 calc . . .
H39c H 0.8442 -0.0460 1.1083 0.1443 Uiso 1.00 calc . . .
H44 H 0.3495 0.2642 0.8722 0.0958 Uiso 1.00 calc . . .
H45 H 0.2901 0.1815 0.7693 0.0892 Uiso 1.00 calc . . .
H47a H 0.7020 0.2094 0.9653 0.1714 Uiso 1.00 calc . . .
H47b H 0.6663 0.2746 0.9264 0.1714 Uiso 1.00 calc . . .
H47c H 0.7199 0.2710 1.0138 0.1714 Uiso 1.00 calc . . .
H48a H 0.5043 0.1968 1.0577 0.1646 Uiso 1.00 calc . . .
H48b H 0.6000 0.1602 1.0468 0.1646 Uiso 1.00 calc . . .
H48c H 0.6191 0.2216 1.0958 0.1646 Uiso 1.00 calc . . .
H49a H 0.5688 0.3293 1.0322 0.1612 Uiso 1.00 calc . . .
H49b H 0.5150 0.3326 0.9448 0.1612 Uiso 1.00 calc . . .
H49c H 0.4533 0.3049 0.9960 0.1612 Uiso 1.00 calc . . .
H54 H 0.2520 -0.2232 0.7505 0.1064 Uiso 1.00 calc . . .
H55 H 0.3352 -0.1190 0.7412 0.0930 Uiso 1.00 calc . . .
H57a H 0.0566 -0.2220 0.8288 0.3198 Uiso 1.00 calc . . .
H57b H -0.0331 -0.1734 0.7921 0.3198 Uiso 1.00 calc . . .
H57c H -0.0579 -0.2457 0.7871 0.3198 Uiso 1.00 calc . . .
H58a H -0.0995 -0.1620 0.6546 0.2765 Uiso 1.00 calc . . .
H58b H -0.0568 -0.2066 0.6042 0.2765 Uiso 1.00 calc . . .
H58c H -0.1298 -0.2336 0.6477 0.2765 Uiso 1.00 calc . . .
H59a H 0.0079 -0.3152 0.7155 0.4010 Uiso 1.00 calc . . .
H59b H 0.0795 -0.2914 0.6692 0.4010 Uiso 1.00 calc . . .
H59c H 0.1224 -0.2915 0.7573 0.4010 Uiso 1.00 calc . . .
H62 H 0.0265 -0.0505 0.7305 0.0636 Uiso 1.00 calc . . .
H64 H -0.0523 0.1361 0.7818 0.0871 Uiso 1.00 calc . . .
H65 H 0.1061 0.1363 0.7332 0.0751 Uiso 1.00 calc . . .
H67a H -0.1773 0.0879 0.8358 0.1977 Uiso 1.00 calc . . .
H67b H -0.2429 0.0821 0.7504 0.1977 Uiso 1.00 calc . . .
H67c H -0.2720 0.0407 0.8102 0.1977 Uiso 1.00 calc . . .
H68a H -0.1478 -0.0472 0.8757 0.1584 Uiso 1.00 calc . . .
H68b H -0.0464 -0.0604 0.8535 0.1584 Uiso 1.00 calc . . .
H68c H -0.0536 0.0005 0.8989 0.1584 Uiso 1.00 calc . . .
H69a H -0.2629 -0.0552 0.7383 0.1686 Uiso 1.00 calc . . .
H69b H -0.2341 -0.0141 0.6781 0.1686 Uiso 1.00 calc . . .
H69c H -0.1618 -0.0707 0.7167 0.1686 Uiso 1.00 calc . . .

loop_
_atom_site_aniso_label
_atom_site_aniso_U_11
_atom_site_aniso_U_22
_atom_site_aniso_U_33
_atom_site_aniso_U_12
_atom_site_aniso_U_13
_atom_site_aniso_U_23
Pd1 0.0293(1) 0.0420(1) 0.0353(1) -0.00201(8) 0.00895(8) -0.00143(9)
Pd2 0.0273(1) 0.0489(1) 0.0384(1) -0.00301(9) 0.01180(9) 0.00168(9)
N11 0.031(1) 0.053(1) 0.049(1) 0.001(1) 0.013(1) 0.007(1)
N12 0.034(1) 0.043(1) 0.046(1) 0.001(1) 0.013(1) 0.007(1)
N21 0.028(1) 0.048(1) 0.040(1) -0.0016(10) 0.0080(10) -0.005(1)
N22 0.031(1) 0.052(1) 0.035(1) -0.003(1) 0.0071(10) -0.005(1)
N31 0.036(1) 0.055(1) 0.035(1) -0.001(1) 0.007(1) 0.001(1)
N32 0.033(1) 0.066(2) 0.033(1) 0.001(1) 0.006(1) 0.001(1)
N41 0.048(1) 0.052(1) 0.056(2) -0.002(1) 0.016(1) -0.014(1)
N42 0.061(2) 0.057(2) 0.049(2) -0.009(1) 0.016(1) -0.014(1)
N51 0.042(1) 0.053(1) 0.061(2) -0.008(1) 0.017(1) 0.003(1)
N52 0.055(2) 0.066(2) 0.069(2) -0.018(1) 0.022(2) 0.008(1)
N61 0.032(1) 0.063(2) 0.046(1) 0.000(1) 0.019(1) 0.004(1)
N62 0.029(1) 0.087(2) 0.055(2) 0.000(1) 0.018(1) 0.016(1)
C13 0.052(2) 0.045(2) 0.068(2) 0.003(1) 0.026(2) 0.015(2)
C14 0.068(2) 0.068(2) 0.091(3) 0.015(2) 0.024(2) 0.044(2)
C15 0.043(2) 0.074(2) 0.073(3) 0.017(2) 0.009(2) 0.031(2)
C16 0.070(3) 0.056(2) 0.099(3) -0.009(2) 0.044(2) 0.016(2)
C17 0.072(3) 0.150(6) 0.32(1) 0.011(4) 0.097(5) 0.122(7)
C18 0.118(5) 0.28(1) 0.174(7) -0.034(6) 0.061(5) 0.121(7)
C19 0.227(10) 0.187(8) 0.37(1) -0.160(8) 0.21(1) -0.156(9)
C23 0.045(2) 0.064(2) 0.041(2) -0.002(1) 0.011(1) -0.014(1)
C24 0.052(2) 0.085(3) 0.059(2) 0.008(2) 0.022(2) -0.025(2)
C25 0.034(2) 0.073(2) 0.062(2) 0.006(1) 0.018(2) -0.014(2)
C26 0.060(2) 0.109(3) 0.049(2) -0.010(2) 0.005(2) -0.033(2)
C27 0.129(5) 0.208(8) 0.104(5) 0.081(5) -0.063(4) -0.071(5)
C28 0.093(4) 0.167(5) 0.063(3) -0.010(4) 0.015(3) -0.054(3)
C29 0.126(5) 0.262(9) 0.090(4) -0.122(6) 0.024(4) -0.066(5)
C33 0.035(1) 0.079(2) 0.037(2) 0.003(1) 0.010(1) 0.009(2)
C34 0.054(2) 0.065(2) 0.062(2) 0.010(2) 0.011(2) 0.013(2)
C35 0.049(2) 0.055(2) 0.052(2) 0.002(1) 0.005(2) 0.001(1)
C36 0.045(2) 0.107(3) 0.039(2) 0.007(2) 0.006(1) 0.007(2)
C37 0.073(3) 0.149(5) 0.074(3) -0.029(3) -0.008(2) -0.011(3)
C38 0.076(3) 0.203(6) 0.045(2) 0.002(3) 0.021(2) -0.003(3)
C39 0.102(4) 0.152(5) 0.073(3) 0.044(4) -0.018(3) 0.014(3)
C43 0.079(3) 0.062(2) 0.065(2) -0.015(2) 0.034(2) -0.023(2)
C44 0.079(3) 0.072(3) 0.093(3) 0.008(2) 0.031(3) -0.029(2)
C45 0.058(2) 0.078(3) 0.088(3) 0.010(2) 0.018(2) -0.030(2)
C46 0.108(4) 0.079(3) 0.073(3) -0.023(3) 0.026(3) -0.036(2)
C47 0.103(5) 0.164(6) 0.167(7) -0.061(4) 0.034(4) -0.087(5)
C48 0.222(8) 0.136(5) 0.065(4) -0.021(5) 0.030(4) -0.030(4)
C49 0.177(7) 0.089(4) 0.128(5) -0.009(4) 0.026(5) -0.061(4)
C53 0.083(3) 0.063(2) 0.073(3) -0.024(2) 0.024(2) 0.006(2)
C54 0.084(3) 0.056(2) 0.127(4) -0.001(2) 0.030(3) 0.014(2)
C55 0.055(2) 0.062(2) 0.111(4) -0.002(2) 0.020(2) 0.015(2)
C56 0.107(4) 0.090(3) 0.128(5) -0.049(3) 0.037(4) 0.021(3)
C57 0.30(1) 0.47(2) 0.167(9) -0.28(1) 0.109(9) -0.01(1)
C58 0.155(7) 0.25(1) 0.23(1) -0.150(7) -0.068(7) 0.106(8)
C59 0.22(1) 0.088(6) 0.70(3) -0.078(7) 0.13(2) 0.00(1)
C63 0.035(2) 0.114(3) 0.050(2) 0.013(2) 0.018(2) 0.022(2)
C64 0.054(2) 0.102(3) 0.069(3) 0.027(2) 0.033(2) 0.014(2)
C65 0.047(2) 0.076(2) 0.066(2) 0.012(2) 0.027(2) 0.010(2)
C66 0.034(2) 0.159(5) 0.080(3) 0.008(2) 0.026(2) 0.040(3)
C67 0.095(4) 0.239(9) 0.221(8) 0.060(5) 0.120(5) 0.076(7)
C68 0.065(3) 0.250(8) 0.107(4) 0.001(4) 0.038(3) 0.086(5)
C69 0.062(3) 0.242(8) 0.136(6) -0.042(4) 0.038(4) 0.043(6)

loop_
_atom_type_symbol
_atom_type_description
_atom_type_scat_dispersion_real
_atom_type_scat_dispersion_imag
_atom_type_scat_source
C C 0.003 0.002
;International Tables for Crystallography
(1992, Vol. C, Tables 4.2.6.8 and 6.1.1.1)
;
H H 0.000 0.000
;International Tables for Crystallography
(1992, Vol. C, Table 6.1.1.2)
;
N N 0.006 0.003
;International Tables for Crystallography
(1992, Vol. C, Tables 4.2.6.8 and 6.1.1.1)
;
Pd Pd -0.999 1.007
;International Tables for Crystallography
(1992, Vol. C, Tables 4.2.6.8 and 6.1.1.1)
;

loop_
_geom_angle_atom_site_label_1
_geom_angle_atom_site_label_2
_geom_angle_atom_site_label_3
_geom_angle
_geom_angle_site_symmetry_1
_geom_angle_site_symmetry_2
_geom_angle_site_symmetry_3
_geom_angle_publ_flag
N12 PD1 N21 85.28(10) . . . yes
N12 PD1 N31 176.27(10) . . . yes
N12 PD1 N41 89.3(1) . . . yes
N21 PD1 N31 91.35(10) . . . yes
N21 PD1 N41 173.4(1) . . . yes
N31 PD1 N41 94.2(1) . . . yes
N11 PD2 N22 85.73(10) . . . yes
N11 PD2 N51 174.6(1) . . . yes
N11 PD2 N61 91.7(1) . . . yes
N22 PD2 N51 90.1(1) . . . yes
N22 PD2 N61 177.2(1) . . . yes
N51 PD2 N61 92.5(1) . . . yes
PD2 N11 N12 115.7(2) . . . yes
PD2 N11 C15 132.8(2) . . . no
N12 N11 C15 107.4(3) . . . no
PD1 N12 N11 114.9(2) . . . yes
PD1 N12 C13 135.9(2) . . . no
N11 N12 C13 109.1(2) . . . no
PD1 N21 N22 115.9(2) . . . yes
PD1 N21 C25 131.8(2) . . . no
N22 N21 C25 107.6(2) . . . no
PD2 N22 N21 115.1(2) . . . yes
PD2 N22 C23 136.1(2) . . . no
N21 N22 C23 108.8(2) . . . no
PD1 N31 N32 123.1(2) . . . yes
PD1 N31 C35 130.6(2) . . . no
N32 N31 C35 106.4(3) . . . no
N31 N32 C33 110.8(3) . . . no
PD1 N41 N42 124.7(2) . . . yes
PD1 N41 C45 125.6(3) . . . no
N42 N41 C45 109.4(3) . . . no
N41 N42 C43 106.8(3) . . . no
PD2 N51 N52 123.2(2) . . . yes
PD2 N51 C55 126.6(2) . . . no
N52 N51 C55 109.0(3) . . . no
N51 N52 C53 106.4(3) . . . no
PD2 N61 N62 122.3(2) . . . yes
PD2 N61 C65 130.3(2) . . . no
N62 N61 C65 107.4(3) . . . no
N61 N62 C63 109.5(3) . . . no
N12 C13 C14 107.5(3) . . . no
N12 C13 C16 124.4(3) . . . no
C14 C13 C16 128.1(3) . . . no
C13 C14 C15 106.4(3) . . . no
N11 C15 C14 109.5(3) . . . no
C13 C16 C17 113.9(3) . . . no
C13 C16 C18 108.9(4) . . . no
C13 C16 C19 109.4(4) . . . no
C17 C16 C18 107.2(6) . . . no
C17 C16 C19 110.6(7) . . . no
C18 C16 C19 106.5(7) . . . no
N22 C23 C24 107.5(3) . . . no
N22 C23 C26 123.9(3) . . . no
C24 C23 C26 128.5(3) . . . no
C23 C24 C25 106.2(3) . . . no
N21 C25 C24 109.8(3) . . . no
C23 C26 C27 109.7(4) . . . no
C23 C26 C28 109.6(4) . . . no
C23 C26 C29 111.8(4) . . . no
C27 C26 C28 108.2(5) . . . no
C27 C26 C29 108.2(6) . . . no
C28 C26 C29 109.2(5) . . . no
N32 C33 C34 106.9(3) . . . no
N32 C33 C36 122.3(3) . . . no
C34 C33 C36 130.7(3) . . . no
C33 C34 C35 106.0(3) . . . no
N31 C35 C34 109.9(3) . . . no
C33 C36 C37 110.2(3) . . . no
C33 C36 C38 109.1(3) . . . no
C33 C36 C39 109.5(4) . . . no
C37 C36 C38 110.1(4) . . . no
C37 C36 C39 107.8(4) . . . no
C38 C36 C39 110.2(4) . . . no
N42 C43 C44 109.5(3) . . . no
N42 C43 C46 121.2(4) . . . no
C44 C43 C46 129.3(4) . . . no
C43 C44 C45 105.6(3) . . . no
N41 C45 C44 108.7(4) . . . no
C43 C46 C47 110.2(4) . . . no
C43 C46 C48 109.0(4) . . . no
C43 C46 C49 109.7(5) . . . no
C47 C46 C48 110.4(6) . . . no
C47 C46 C49 108.0(5) . . . no
C48 C46 C49 109.3(5) . . . no
N52 C53 C54 109.5(3) . . . no
N52 C53 C56 120.8(4) . . . no
C54 C53 C56 129.8(4) . . . no
C53 C54 C55 105.9(4) . . . no
N51 C55 C54 109.2(4) . . . no
C53 C56 C57 108.4(6) . . . no
C53 C56 C58 112.6(5) . . . no
C53 C56 C59 109.1(6) . . . no
C57 C56 C58 110.1(9) . . . no
C57 C56 C59 105.7(9) . . . no
C58 C56 C59 110.7(9) . . . no
N62 C63 C64 107.7(3) . . . no
N62 C63 C66 122.1(4) . . . no
C64 C63 C66 130.2(4) . . . no
C63 C64 C65 105.4(3) . . . no
N61 C65 C64 110.0(4) . . . no
C63 C66 C67 109.9(5) . . . no
C63 C66 C68 109.6(3) . . . no
C63 C66 C69 109.7(4) . . . no
C67 C66 C68 110.0(5) . . . no
C67 C66 C69 107.3(5) . . . no
C68 C66 C69 110.3(6) . . . no

loop_
_geom_bond_atom_site_label_1
_geom_bond_atom_site_label_2
_geom_bond_distance
_geom_bond_site_symmetry_1
_geom_bond_site_symmetry_2
_geom_bond_publ_flag
PD1 N12 2.012(2) . . yes
PD1 N21 2.017(2) . . yes
PD1 N31 2.021(3) . . yes
PD1 N41 2.020(3) . . yes
PD2 N11 2.018(3) . . yes
PD2 N22 2.015(2) . . yes
PD2 N51 2.013(3) . . yes
PD2 N61 2.036(2) . . yes
N11 N12 1.368(3) . . no
N11 C15 1.329(4) . . no
N12 C13 1.343(4) . . no
N21 N22 1.364(3) . . no
N21 C25 1.328(4) . . no
N22 C23 1.346(4) . . no
N31 N32 1.350(3) . . no
N31 C35 1.326(4) . . no
N32 C33 1.342(4) . . no
N41 N42 1.351(4) . . no
N41 C45 1.341(5) . . no
N42 C43 1.352(4) . . no
N51 N52 1.358(4) . . no
N51 C55 1.327(5) . . no
N52 C53 1.349(5) . . no
N61 N62 1.351(3) . . no
N61 C65 1.306(5) . . no
N62 C63 1.348(5) . . no
C13 C14 1.380(5) . . no
C13 C16 1.514(5) . . no
C14 C15 1.373(5) . . no
C16 C17 1.471(7) . . no
C16 C18 1.508(8) . . no
C16 C19 1.445(8) . . no
C23 C24 1.386(5) . . no
C23 C26 1.511(5) . . no
C24 C25 1.364(5) . . no
C26 C27 1.520(8) . . no
C26 C28 1.505(6) . . no
C26 C29 1.515(8) . . no
C33 C34 1.368(5) . . no
C33 C36 1.513(5) . . no
C34 C35 1.386(5) . . no
C36 C37 1.526(7) . . no
C36 C38 1.492(6) . . no
C36 C39 1.510(6) . . no
C43 C44 1.378(6) . . no
C43 C46 1.517(6) . . no
C44 C45 1.370(6) . . no
C46 C47 1.507(8) . . no
C46 C48 1.523(8) . . no
C46 C49 1.532(7) . . no
C53 C54 1.364(6) . . no
C53 C56 1.516(6) . . no
C54 C55 1.357(6) . . no
C56 C57 1.46(1) . . no
C56 C58 1.430(10) . . no
C56 C59 1.49(1) . . no
C63 C64 1.362(6) . . no
C63 C66 1.515(5) . . no
C64 C65 1.393(5) . . no
C66 C67 1.504(8) . . no
C66 C68 1.496(7) . . no
C66 C69 1.522(9) . . no

loop_
_geom_contact_atom_site_label_1
_geom_contact_atom_site_label_2
_geom_contact_distance
_geom_contact_site_symmetry_1
_geom_contact_site_symmetry_2
_geom_contact_publ_flag
N31 C38 3.381(6) . 3_657 ?
N32 C38 3.550(6) . 3_657 ?
C19 C65 3.558(7) . 4_555 ?

loop_
_geom_torsion_atom_site_label_1
_geom_torsion_atom_site_label_2
_geom_torsion_atom_site_label_3
_geom_torsion_atom_site_label_4
_geom_torsion
_geom_torsion_site_symmetry_1
_geom_torsion_site_symmetry_2
_geom_torsion_site_symmetry_3
_geom_torsion_site_symmetry_4
_geom_torsion_publ_flag
PD1 N12 N11 PD2 -23.1(3) . . . . yes
PD1 N12 N11 C15 176.5(2) . . . . no
PD1 N12 C13 C14 -174.4(3) . . . . no
PD1 N12 C13 C16 6.9(6) . . . . no
PD1 N21 N22 PD2 -21.7(2) . . . . yes
PD1 N21 N22 C23 158.7(2) . . . . no
PD1 N21 C25 C24 -154.8(3) . . . . no
PD1 N31 N32 C33 179.7(2) . . . . no
PD1 N31 C35 C34 -179.5(2) . . . . no
PD1 N41 N42 C43 174.6(2) . . . . no
PD1 N41 C45 C44 -174.5(3) . . . . no
PD2 N11 N12 C13 160.0(2) . . . . no
PD2 N11 C15 C14 -156.6(3) . . . . no
PD2 N22 N21 C25 179.6(2) . . . . no
PD2 N22 C23 C24 -178.8(3) . . . . no
PD2 N22 C23 C26 4.3(6) . . . . no
PD2 N51 N52 C53 167.5(3) . . . . no
PD2 N51 C55 C54 -168.2(3) . . . . no
PD2 N61 N62 C63 179.9(2) . . . . no
PD2 N61 C65 C64 -179.8(3) . . . . no
N11 PD2 N22 N21 74.9(2) . . . . no
N11 PD2 N22 C23 -105.6(3) . . . . no
N11 PD2 N51 N52 -176(1) . . . . no
N11 PD2 N51 C55 -10(1) . . . . no
N11 PD2 N61 N62 164.5(2) . . . . no
N11 PD2 N61 C65 -16.9(3) . . . . no
N11 N12 PD1 N21 76.2(2) . . . . no
N11 N12 PD1 N31 101(1) . . . . no
N11 N12 PD1 N41 -100.1(2) . . . . no
N11 N12 C13 C14 1.5(4) . . . . no
N11 N12 C13 C16 -177.3(3) . . . . no
N11 C15 C14 C13 1.9(5) . . . . no
N12 PD1 N21 N22 -48.2(2) . . . . no
N12 PD1 N21 C25 104.3(3) . . . . no
N12 PD1 N31 N32 143(1) . . . . no
N12 PD1 N31 C35 -37(1) . . . . no
N12 PD1 N41 N42 -148.6(3) . . . . no
N12 PD1 N41 C45 24.3(3) . . . . no
N12 N11 PD2 N22 -46.9(2) . . . . no
N12 N11 PD2 N51 -7(1) . . . . no
N12 N11 PD2 N61 134.1(2) . . . . no
N12 N11 C15 C14 -1.0(5) . . . . no
N12 C13 C14 C15 -2.1(5) . . . . no
N12 C13 C16 C17 26.4(7) . . . . no
N12 C13 C16 C18 146.0(5) . . . . no
N12 C13 C16 C19 -98.0(7) . . . . no
N21 PD1 N12 C13 -108.2(3) . . . . no
N21 PD1 N31 N32 168.3(2) . . . . no
N21 PD1 N31 C35 -12.2(3) . . . . no
N21 PD1 N41 N42 177.2(8) . . . . no
N21 PD1 N41 C45 -9(1) . . . . no
N21 N22 PD2 N51 -101.7(2) . . . . no
N21 N22 PD2 N61 97(2) . . . . no
N21 N22 C23 C24 0.8(4) . . . . no
N21 N22 C23 C26 -176.1(3) . . . . no
N21 C25 C24 C23 1.1(5) . . . . no
N22 PD2 N11 C15 107.1(3) . . . . no
N22 PD2 N51 N52 -137.5(3) . . . . no
N22 PD2 N51 C55 28.6(4) . . . . no
N22 PD2 N61 N62 142(1) . . . . no
N22 PD2 N61 C65 -39(2) . . . . no
N22 N21 PD1 N31 133.4(2) . . . . no
N22 N21 PD1 N41 -13(1) . . . . no
N22 N21 C25 C24 -0.7(4) . . . . no
N22 C23 C24 C25 -1.1(4) . . . . no
N22 C23 C26 C27 56.1(6) . . . . no
N22 C23 C26 C28 174.8(4) . . . . no
N22 C23 C26 C29 -64.0(6) . . . . no
N31 PD1 N12 C13 -82(1) . . . . no
N31 PD1 N21 C25 -74.2(3) . . . . no
N31 PD1 N41 N42 30.0(3) . . . . no
N31 PD1 N41 C45 -157.1(3) . . . . no
N31 N32 C33 C34 -0.2(4) . . . . no
N31 N32 C33 C36 -176.7(3) . . . . no
N31 C35 C34 C33 -0.1(4) . . . . no
N32 N31 PD1 N41 -15.3(2) . . . . no
N32 N31 C35 C34 0.0(4) . . . . no
N32 C33 C34 C35 0.2(4) . . . . no
N32 C33 C36 C37 -47.8(5) . . . . no
N32 C33 C36 C38 73.2(5) . . . . no
N32 C33 C36 C39 -166.2(4) . . . . no
N41 PD1 N12 C13 75.6(3) . . . . no
N41 PD1 N21 C25 138.6(9) . . . . no
N41 PD1 N31 C35 164.2(3) . . . . no
N41 N42 C43 C44 -0.5(4) . . . . no
N41 N42 C43 C46 -180.0(4) . . . . no
N41 C45 C44 C43 0.3(5) . . . . no
N42 N41 C45 C44 -0.7(5) . . . . no
N42 C43 C44 C45 0.1(5) . . . . no
N42 C43 C46 C47 51.6(6) . . . . no
N42 C43 C46 C48 -69.8(6) . . . . no
N42 C43 C46 C49 170.5(4) . . . . no
N51 PD2 N11 C15 146(1) . . . . no
N51 PD2 N22 C23 77.8(3) . . . . no
N51 PD2 N61 N62 -18.8(2) . . . . no
N51 PD2 N61 C65 159.8(3) . . . . no
N51 N52 C53 C54 1.7(5) . . . . no
N51 N52 C53 C56 -177.7(4) . . . . no
N51 C55 C54 C53 1.5(6) . . . . no
N52 N51 PD2 N61 41.6(3) . . . . no
N52 N51 C55 C54 -0.5(5) . . . . no
N52 C53 C54 C55 -1.9(6) . . . . no
N52 C53 C56 C57 -80.9(9) . . . . no
N52 C53 C56 C58 41.2(9) . . . . no
N52 C53 C56 C59 164.4(9) . . . . no
N61 PD2 N11 C15 -71.8(3) . . . . no
N61 PD2 N22 C23 -83(2) . . . . no
N61 PD2 N51 C55 -152.3(4) . . . . no
N61 N62 C63 C64 -0.6(4) . . . . no
N61 N62 C63 C66 -178.6(3) . . . . no
N61 C65 C64 C63 0.7(5) . . . . no
N62 N61 C65 C64 -1.1(4) . . . . no
N62 C63 C64 C65 -0.1(4) . . . . no
N62 C63 C66 C67 -167.3(5) . . . . no
N62 C63 C66 C68 71.7(6) . . . . no
N62 C63 C66 C69 -49.6(5) . . . . no
C13 N12 N11 C15 -0.3(4) . . . . no
C14 C13 C16 C17 -152.1(6) . . . . no
C14 C13 C16 C18 -32.5(7) . . . . no
C14 C13 C16 C19 83.5(8) . . . . no
C15 C14 C13 C16 176.6(4) . . . . no
C23 N22 N21 C25 -0.1(3) . . . . no
C24 C23 C26 C27 -120.1(6) . . . . no
C24 C23 C26 C28 -1.4(7) . . . . no
C24 C23 C26 C29 119.8(6) . . . . no
C25 C24 C23 C26 175.5(4) . . . . no
C33 N32 N31 C35 0.1(3) . . . . no
C34 C33 C36 C37 136.6(4) . . . . no
C34 C33 C36 C38 -102.4(5) . . . . no
C34 C33 C36 C39 18.3(6) . . . . no
C35 C34 C33 C36 176.3(3) . . . . no
C43 N42 N41 C45 0.7(4) . . . . no
C44 C43 C46 C47 -127.7(6) . . . . no
C44 C43 C46 C48 110.9(6) . . . . no
C44 C43 C46 C49 -8.8(7) . . . . no
C45 C44 C43 C46 179.5(4) . . . . no
C53 N52 N51 C55 -0.7(4) . . . . no
C54 C53 C56 C57 99.8(10) . . . . no
C54 C53 C56 C58 -138.1(9) . . . . no
C54 C53 C56 C59 -14(1) . . . . no
C55 C54 C53 C56 177.4(5) . . . . no
C63 N62 N61 C65 1.1(4) . . . . no
C64 C63 C66 C67 15.2(7) . . . . no
C64 C63 C66 C68 -105.8(6) . . . . no
C64 C63 C66 C69 132.9(5) . . . . no
C65 C64 C63 C66 177.7(4) . . . . no
C65 C64 C63 C66 177.7(4) . . . . no
